data_4027969
loop_
_publ_author_name
'Masahiro Yoshida'
'Tomomi Nakagawa'
'Kouki Kinoshita'
'Kozo Shishido'

_publ_section_title
;
 Regiocontrolled Construction of Furo[3,2-c]pyran-4-one Derivatives by
 Palladium-Catalyzed Cyclization of Propargylic Carbonates with
 4-Hydroxy-2-pyrones
;
_journal_name_full 'Journal of Organic Chemistry'
_journal_page_first 1687
_journal_page_last 1692
_journal_paper_doi 10.1021/jo3027092
_journal_volume 78
_journal_year 2013
_chemical_formula_moiety 'C16 H14 O3 '
_chemical_formula_sum 'C16 H14 O3'
_chemical_formula_weight 254.28
_space_group_IT_number 2
_symmetry_cell_setting triclinic
_symmetry_Int_Tables_number 2
_symmetry_space_group_name_Hall '-P 1'
_symmetry_space_group_name_H-M 'P -1'
_audit_creation_date 2012-09-27
_audit_creation_method 'by CrystalStructure 3.6.0'
_cell_angle_alpha 85.772(2)
_cell_angle_beta 74.592(3)
_cell_angle_gamma 89.535(3)
_cell_formula_units_Z 2
_cell_length_a 7.3396(6)
_cell_length_b 8.7082(6)
_cell_length_c 9.9553(9)
_cell_measurement_reflns_used 6664
_cell_measurement_temperature 173.1
_cell_measurement_theta_max 27.5
_cell_measurement_theta_min 3.0
_cell_volume 611.71(9)
_computing_cell_refinement PROCESS-AUTO
_computing_data_collection PROCESS-AUTO
_computing_data_reduction CrystalStructure
_computing_publication_material 'CrystalStructure 3.6.0'
_computing_structure_refinement CRYSTALS
_computing_structure_solution SIR97
_diffrn_detector_area_resol_mean 10.00
_diffrn_measured_fraction_theta_full 0.8112
_diffrn_measured_fraction_theta_max 0.8112
_diffrn_measurement_device_type 'Rigaku RAXIS-RAPID'
_diffrn_measurement_method \w
_diffrn_radiation_type 'Mo K\a'
_diffrn_radiation_wavelength 0.7107
_diffrn_reflns_av_R_equivalents 0.017
_diffrn_reflns_limit_h_max 8
_diffrn_reflns_limit_h_min -9
_diffrn_reflns_limit_k_max 11
_diffrn_reflns_limit_k_min -11
_diffrn_reflns_limit_l_max 12
_diffrn_reflns_limit_l_min -12
_diffrn_reflns_number 4635
_diffrn_reflns_theta_full 27.48
_diffrn_reflns_theta_max 27.48
_exptl_absorpt_coefficient_mu 0.095
_exptl_absorpt_correction_T_max 0.972
_exptl_absorpt_correction_T_min 0.836
_exptl_absorpt_correction_type multi-scan
_exptl_absorpt_process_details
;
    Higashi, T. (1995). Program for Absorption Correction.
    Rigaku Corporation, Tokyo, Japan.
;
_exptl_crystal_colour colorless
_exptl_crystal_density_diffrn 1.380
_exptl_crystal_description block
_exptl_crystal_F_000 268.00
_exptl_crystal_size_max 0.80
_exptl_crystal_size_mid 0.50
_exptl_crystal_size_min 0.30
_refine_diff_density_max 0.62
_refine_diff_density_min -0.64
_refine_ls_extinction_method none
_refine_ls_goodness_of_fit_ref 1.010
_refine_ls_hydrogen_treatment refall
_refine_ls_number_parameters 186
_refine_ls_number_reflns 2277
_refine_ls_R_factor_gt 0.0840
_refine_ls_shift/su_max 0.1610
_refine_ls_structure_factor_coef F
_refine_ls_weighting_details 'w = 1/[0.0200Fo^2^ + 2.0000\s(Fo^2^) + 2.9990]'
_refine_ls_weighting_scheme calc
_refine_ls_wR_factor_ref 0.1550
_reflns_number_gt 2081
_reflns_number_total 2283
_reflns_threshold_expression F^2^>2.0\s(F^2^)
_cod_data_source_file jo3027092_si_002.cif
_cod_data_source_block '_KKB-2-31_________________'
_cod_original_formula_sum 'C16 H14 O3 '
_cod_database_code 4027969

loop_
_symmetry_equiv_pos_site_id
_symmetry_equiv_pos_as_xyz
1 +X,+Y,+Z
2 -X,-Y,-Z

loop_
_atom_site_label
_atom_site_type_symbol
_atom_site_fract_x
_atom_site_fract_y
_atom_site_fract_z
_atom_site_U_iso_or_equiv
_atom_site_adp_type
_atom_site_occupancy
_atom_site_symmetry_multiplicity
_atom_site_calc_flag
_atom_site_refinement_flags
O(1) O 0.4450(2) 0.6681(2) 0.2207(2) 0.0315(5) Uani 1.00 1 d .
O(2) O 0.2124(2) 0.2155(1) -0.0469(1) 0.0260(4) Uani 1.00 1 d .
O(3) O 0.5175(2) 0.4412(2) 0.3093(1) 0.0236(4) Uani 1.00 1 d .
C(1) C 0.4249(3) 0.5284(2) 0.1991(2) 0.0228(5) Uani 1.00 1 d .
C(2) C 0.3202(3) 0.4407(2) 0.0778(2) 0.0203(6) Uani 1.00 1 d .
C(3) C 0.2043(3) 0.4889(2) -0.0540(2) 0.0202(5) Uani 1.00 1 d .
C(4) C 0.1307(3) 0.3382(2) -0.1372(2) 0.0227(5) Uani 1.00 1 d .
C(5) C 0.3198(3) 0.2831(2) 0.0752(2) 0.0224(5) Uani 1.00 1 d .
C(6) C 0.4178(3) 0.1967(2) 0.1871(2) 0.0242(5) Uani 1.00 1 d .
C(7) C 0.5127(3) 0.2829(2) 0.3027(2) 0.0236(5) Uani 1.00 1 d .
C(8) C 0.1739(3) 0.6358(2) -0.0890(2) 0.0204(5) Uani 1.00 1 d .
C(9) C 0.0570(3) 0.6944(2) -0.2186(2) 0.0219(5) Uani 1.00 1 d .
C(10) C -0.0474(3) 0.6018(2) -0.3338(2) 0.0246(5) Uani 1.00 1 d .
C(11) C -0.1558(3) 0.6661(3) -0.4534(2) 0.0250(5) Uani 1.00 1 d .
C(12) C -0.1591(3) 0.8258(3) -0.4600(2) 0.0293(6) Uani 1.00 1 d .
C(13) C -0.0564(3) 0.9198(2) -0.3468(2) 0.0303(6) Uani 1.00 1 d .
C(14) C 0.0509(3) 0.8556(2) -0.2272(2) 0.0266(6) Uani 1.00 1 d .
C(15) C 0.4127(4) 0.0228(2) 0.1750(2) 0.0335(6) Uani 1.00 1 d .
C(16) C 0.6268(3) 0.2275(3) 0.4384(2) 0.0295(6) Uani 1.00 1 d .
H(1) H -0.0109 0.3248 -0.1592 0.024 Uiso 1.00 1 c R
H(2) H 0.1772 0.3188 -0.2262 0.024 Uiso 1.00 1 c R
H(3) H 0.2408 0.7055 -0.0188 0.021 Uiso 1.00 1 c R
H(4) H -0.0401 0.4945 -0.3340 0.025 Uiso 1.00 1 c R
H(5) H -0.2268 0.6038 -0.5282 0.026 Uiso 1.00 1 c R
H(6) H -0.2336 0.8691 -0.5449 0.029 Uiso 1.00 1 c R
H(7) H -0.0538 1.0242 -0.3505 0.031 Uiso 1.00 1 c R
H(8) H 0.1322 0.9155 -0.1525 0.027 Uiso 1.00 1 c R
H(9) H 0.2994 -0.0197 0.2364 0.036 Uiso 1.00 1 c R
H(10) H 0.4169 0.0032 0.0816 0.035 Uiso 1.00 1 c R
H(11) H 0.5184 -0.0232 0.1995 0.035 Uiso 1.00 1 c R
H(12) H 0.5803 0.1294 0.4816 0.032 Uiso 1.00 1 c R
H(13) H 0.7594 0.2226 0.3991 0.032 Uiso 1.00 1 c R
H(14) H 0.6004 0.3016 0.5062 0.031 Uiso 1.00 1 c R

loop_
_atom_site_aniso_label
_atom_site_aniso_U_11
_atom_site_aniso_U_22
_atom_site_aniso_U_33
_atom_site_aniso_U_12
_atom_site_aniso_U_13
_atom_site_aniso_U_23
O(1) 0.042(1) 0.0155(8) 0.025(1) -0.0028(7) 0.0106(8) 0.0040(6)
O(2) 0.0315(9) 0.0154(8) 0.0174(9) -0.0003(6) 0.0159(7) 0.0045(6)
O(3) 0.0233(9) 0.0160(8) 0.0188(9) 0.0008(6) 0.0140(7) 0.0077(6)
C(1) 0.023(1) 0.016(1) 0.018(1) -0.0001(8) 0.0114(9) 0.0054(8)
C(2) 0.018(1) 0.016(1) 0.016(1) 0.0003(8) 0.0122(9) 0.0043(8)
C(3) 0.017(1) 0.019(1) 0.015(1) 0.0003(8) 0.0118(8) 0.0032(8)
C(4) 0.027(1) 0.015(1) 0.016(1) 0.0003(8) 0.0092(9) 0.0033(8)
C(5) 0.020(1) 0.016(1) 0.018(1) 0.0001(7) 0.0155(9) 0.0026(8)
C(6) 0.022(1) 0.016(1) 0.021(1) 0.0021(8) 0.0148(9) 0.0066(8)
C(7) 0.019(1) 0.016(1) 0.023(1) 0.0036(7) 0.0141(9) 0.0068(8)
C(8) 0.018(1) 0.019(1) 0.014(1) -0.0017(8) 0.0117(9) 0.0040(8)
C(9) 0.017(1) 0.019(1) 0.018(1) 0.0024(8) 0.0136(8) 0.0057(8)
C(10) 0.021(1) 0.020(1) 0.020(1) 0.0020(8) 0.0148(9) 0.0045(8)
C(11) 0.019(1) 0.028(1) 0.019(1) 0.0012(8) 0.0097(9) 0.0041(8)
C(12) 0.022(1) 0.028(1) 0.024(1) 0.0061(9) 0.0141(9) 0.0107(9)
C(13) 0.028(1) 0.020(1) 0.027(1) 0.0031(9) 0.016(1) 0.0103(9)
C(14) 0.025(1) 0.020(1) 0.021(1) 0.0004(8) 0.0156(9) 0.0056(8)
C(15) 0.041(1) 0.015(1) 0.029(1) 0.0036(9) 0.015(1) 0.0054(8)
C(16) 0.027(1) 0.026(1) 0.023(1) 0.0055(9) 0.0112(9) 0.0104(9)

loop_
_atom_type_symbol
_atom_type_description
_atom_type_scat_dispersion_real
_atom_type_scat_dispersion_imag
_atom_type_scat_source
C C 0.003 0.002
;
International Tables for Crystallography
(1992, Vol. C, Tables 4.2.6.8 and 6.1.1.4)
;
H H 0.000 0.000
;
International Tables for Crystallography
(1992, Vol. C, Table 6.1.1.4)
;
O O 0.011 0.006
;
International Tables for Crystallography
(1992, Vol. C, Tables 4.2.6.8 and 6.1.1.4)
;

loop_
_geom_angle_atom_site_label_1
_geom_angle_atom_site_label_2
_geom_angle_atom_site_label_3
_geom_angle
O(1) C(1) O(3) 101.9(2)
O(1) C(1) C(2) 131.6(2)
O(2) C(4) C(3) 91.0(1)
C(5) O(2) C(4) 117.3(1)
O(2) C(5) C(2) 114.1(2)
O(2) C(5) C(6) 132.7(1)
O(3) C(1) C(2) 126.5(1)
C(7) O(3) C(1) 111.7(2)
O(3) C(7) C(6) 122.8(2)
O(3) C(7) C(16) 98.6(2)
C(1) C(2) C(3) 141.4(1)
C(1) C(2) C(5) 119.4(2)
C(2) C(3) C(4) 118.3(1)
C(5) C(2) C(3) 99.2(2)
C(2) C(3) C(8) 120.4(2)
C(2) C(5) C(6) 113.2(2)
C(8) C(3) C(4) 121.2(2)
C(3) C(8) C(9) 123.4(2)
C(5) C(6) C(7) 126.3(2)
C(5) C(6) C(15) 109.3(2)
C(15) C(6) C(7) 124.3(2)
C(6) C(7) C(16) 138.6(2)
C(8) C(9) C(10) 136.4(2)
C(8) C(9) C(14) 107.7(2)
C(14) C(9) C(10) 115.9(2)
C(9) C(10) C(11) 133.4(2)
C(9) C(14) C(13) 110.7(2)
C(10) C(11) C(12) 109.3(2)
C(11) C(12) C(13) 118.0(2)
C(12) C(13) C(14) 132.7(2)
O(2) C(4) H(1) 123.0456
O(2) C(4) H(2) 107.4329
C(3) C(4) H(1) 127.0505
C(3) C(4) H(2) 125.7990
C(3) C(8) H(3) 104.6829
H(2) C(4) H(1) 84.4743
C(6) C(15) H(9) 109.4163
C(6) C(15) H(10) 109.3706
C(6) C(15) H(11) 109.6237
C(7) C(16) H(12) 109.6236
C(7) C(16) H(13) 109.5967
C(7) C(16) H(14) 109.1890
H(3) C(8) C(9) 131.8627
C(9) C(10) H(4) 118.0434
C(9) C(14) H(8) 114.2248
H(4) C(10) C(11) 108.4643
C(10) C(11) H(5) 133.0300
H(5) C(11) C(12) 117.6415
C(11) C(12) H(6) 108.5512
C(12) C(13) H(7) 119.7869
H(6) C(12) C(13) 133.4847
C(13) C(14) H(8) 134.9793
H(7) C(13) C(14) 107.5071
H(10) C(15) H(9) 109.4698
H(11) C(15) H(9) 109.4723
H(11) C(15) H(10) 109.4746
H(13) C(16) H(12) 109.4713
H(14) C(16) H(12) 109.4707
H(14) C(16) H(13) 109.4758

loop_
_geom_bond_atom_site_label_1
_geom_bond_atom_site_label_2
_geom_bond_distance
O(1) C(1) 1.268(3)
O(2) C(4) 1.563(3)
O(2) C(5) 1.752(3)
O(3) C(1) 1.584(3)
O(3) C(7) 1.386(2)
C(1) C(2) 1.808(3)
C(2) C(3) 1.769(3)
C(2) C(5) 1.375(3)
C(3) C(4) 1.763(3)
C(3) C(8) 1.334(3)
C(5) C(6) 1.618(3)
C(6) C(7) 1.714(3)
C(6) C(15) 1.530(3)
C(7) C(16) 1.805(3)
C(8) C(9) 1.774(3)
C(9) C(10) 1.780(3)
C(9) C(14) 1.401(3)
C(10) C(11) 1.662(3)
C(11) C(12) 1.388(3)
C(12) C(13) 1.762(4)
C(13) C(14) 1.656(4)
C(4) H(1) 1.1262
C(4) H(2) 0.8895
C(8) H(3) 1.1602
C(10) H(4) 0.9353
C(11) H(5) 1.1796
C(12) H(6) 1.1629
C(13) H(7) 0.9073
C(14) H(8) 1.2162
C(15) H(9) 0.9500
C(15) H(10) 0.9500
C(15) H(11) 0.9500
C(16) H(12) 0.9500
C(16) H(13) 0.9500
C(16) H(14) 0.9500

loop_
_geom_contact_atom_site_label_1
_geom_contact_atom_site_label_2
_geom_contact_distance
_geom_contact_site_symmetry_2
O(1) O(2) 2.796(2) 66502
O(1) O(3) 2.223(2) .
O(1) C(2) 2.814(3) .
O(1) C(2) 3.220(2) 66502
O(1) C(3) 3.042(2) 66502
O(1) C(4) 3.003(3) 66502
O(1) C(5) 2.994(2) 66502
O(1) C(7) 3.457(2) .
O(1) C(15) 3.105(2) 56501
O(1) C(16) 3.481(3) 66602
O(2) O(1) 2.796(2) 66502
O(2) C(1) 3.437(2) 66502
O(2) C(2) 2.631(3) .
O(2) C(3) 2.377(2) .
O(2) C(6) 3.087(3) .
O(2) C(8) 3.115(2) 56502
O(2) C(9) 3.002(2) 56502
O(2) C(14) 2.921(2) 56502
O(2) C(15) 3.317(3) .
O(2) C(15) 3.455(3) 65502
O(3) C(2) 3.030(3) .
O(3) C(3) 2.834(2) 66502
O(3) C(4) 3.246(2) 66502
O(3) C(5) 3.426(3) .
O(3) C(6) 2.726(3) .
O(3) C(8) 2.818(2) 66502
O(3) C(9) 3.249(2) 66502
O(3) C(10) 3.416(3) 56502
O(3) C(11) 2.793(2) 56502
O(3) C(12) 3.473(2) 56502
O(3) C(16) 2.435(3) .
C(1) O(2) 3.437(2) 66502
C(1) C(2) 2.887(3) 66502
C(1) C(3) 3.376(3) .
C(1) C(3) 2.730(3) 66502
C(1) C(4) 3.355(3) 66502
C(1) C(5) 2.756(3) .
C(1) C(5) 3.215(3) 66502
C(1) C(6) 2.901(3) .
C(1) C(7) 2.461(3) .
C(1) C(8) 3.219(3) 66502
C(1) C(10) 2.935(3) 56502
C(1) C(11) 3.153(3) 56502
C(2) O(1) 3.220(2) 66502
C(2) C(1) 2.887(3) 66502
C(2) C(2) 2.840(2) 66502
C(2) C(3) 3.491(3) 66502
C(2) C(4) 3.033(3) .
C(2) C(5) 3.537(3) 66502
C(2) C(6) 2.502(3) .
C(2) C(7) 3.177(3) .
C(2) C(8) 2.702(3) .
C(2) C(9) 2.960(3) 56502
C(2) C(10) 2.794(3) 56502
C(3) O(1) 3.042(2) 66502
C(3) O(3) 2.834(2) 66502
C(3) C(1) 2.730(3) 66502
C(3) C(2) 3.491(3) 66502
C(3) C(3) 2.914(3) 56502
C(3) C(4) 3.132(3) 56502
C(3) C(5) 2.408(3) .
C(3) C(7) 3.317(3) 66502
C(3) C(8) 2.938(3) 56502
C(3) C(9) 2.744(3) .
C(3) C(9) 3.199(2) 56502
C(4) O(1) 3.003(3) 66502
C(4) O(3) 3.246(2) 66502
C(4) C(1) 3.355(3) 66502
C(4) C(3) 3.132(3) 56502
C(4) C(5) 2.833(3) .
C(4) C(8) 2.706(3) .
C(4) C(8) 2.741(3) 56502
C(4) C(9) 3.225(3) .
C(4) C(9) 3.433(3) 56502
C(4) C(10) 3.385(3) .
C(5) O(1) 2.994(2) 66502
C(5) C(1) 3.215(3) 66502
C(5) C(2) 3.537(3) 66502
C(5) C(7) 2.973(3) .
C(5) C(9) 2.768(3) 56502
C(5) C(10) 3.040(3) 56502
C(5) C(13) 3.278(3) 56502
C(5) C(14) 2.957(3) 56502
C(5) C(15) 2.568(3) .
C(6) C(8) 3.220(3) 66502
C(6) C(9) 3.543(3) 56502
C(6) C(10) 3.286(3) 56502
C(6) C(11) 3.143(3) 56502
C(6) C(12) 2.865(3) 56502
C(6) C(13) 2.856(3) 56502
C(6) C(14) 3.386(3) 56502
C(6) C(16) 3.291(4) .
C(7) C(3) 3.317(3) 66502
C(7) C(8) 2.743(3) 66502
C(7) C(9) 3.049(3) 66502
C(7) C(10) 3.492(3) 56502
C(7) C(11) 2.702(3) 56502
C(7) C(12) 2.783(3) 56502
C(7) C(14) 3.327(3) 66502
C(7) C(15) 2.870(3) .
C(8) O(2) 3.115(2) 56502
C(8) O(3) 2.818(2) 66502
C(8) C(1) 3.219(3) 66502
C(8) C(3) 2.938(3) 56502
C(8) C(4) 2.741(3) 56502
C(8) C(6) 3.220(3) 66502
C(8) C(7) 2.743(3) 66502
C(8) C(8) 3.511(3) 56502
C(8) C(10) 3.300(3) .
C(8) C(14) 2.572(3) .
C(8) C(16) 3.518(3) 66502
C(9) O(2) 3.002(2) 56502
C(9) O(3) 3.249(2) 66502
C(9) C(2) 2.960(3) 56502
C(9) C(3) 3.199(2) 56502
C(9) C(4) 3.433(3) 56502
C(9) C(5) 2.768(3) 56502
C(9) C(6) 3.543(3) 56502
C(9) C(7) 3.049(3) 66502
C(9) C(11) 3.162(3) .
C(9) C(12) 3.345(3) .
C(9) C(13) 2.519(3) .
C(9) C(16) 2.783(3) 66502
C(10) O(3) 3.416(3) 56502
C(10) C(1) 2.935(3) 56502
C(10) C(2) 2.794(3) 56502
C(10) C(5) 3.040(3) 56502
C(10) C(6) 3.286(3) 56502
C(10) C(7) 3.492(3) 56502
C(10) C(11) 3.338(3) 56402
C(10) C(12) 2.493(3) .
C(10) C(13) 2.764(3) .
C(10) C(14) 2.704(3) .
C(10) C(16) 3.311(3) 66502
C(11) O(3) 2.793(2) 56502
C(11) C(1) 3.153(3) 56502
C(11) C(6) 3.143(3) 56502
C(11) C(7) 2.702(3) 56502
C(11) C(10) 3.338(3) 56402
C(11) C(13) 2.706(3) .
C(11) C(14) 3.535(3) .
C(11) C(16) 3.539(3) 56502
C(12) O(3) 3.473(2) 56502
C(12) C(6) 2.865(3) 56502
C(12) C(7) 2.783(3) 56502
C(12) C(14) 3.131(4) .
C(12) C(15) 3.310(3) 56502
C(12) C(16) 3.415(3) 56502
C(13) C(5) 3.278(3) 56502
C(13) C(6) 2.856(3) 56502
C(13) C(15) 2.783(3) 56502
C(13) C(16) 3.316(3) 66502
C(14) O(2) 2.921(2) 56502
C(14) C(5) 2.957(3) 56502
C(14) C(6) 3.386(3) 56502
C(14) C(7) 3.327(3) 66502
C(14) C(15) 3.472(3) 56502
C(14) C(16) 2.845(3) 66502
C(15) O(1) 3.105(2) 54501
C(15) O(2) 3.455(3) 65502
C(15) C(12) 3.310(3) 56502
C(15) C(13) 2.783(3) 56502
C(15) C(14) 3.472(3) 56502
C(15) C(15) 3.430(3) 65502
C(16) O(1) 3.481(3) 66602
C(16) C(8) 3.518(3) 66502
C(16) C(9) 2.783(3) 66502
C(16) C(10) 3.311(3) 66502
C(16) C(11) 3.539(3) 56502
C(16) C(12) 3.415(3) 56502
C(16) C(13) 3.316(3) 66502
C(16) C(14) 2.845(3) 66502
O(1) H(1) 3.4003 56502
O(1) H(2) 2.7915 66502
O(1) H(3) 3.1336 .
O(1) H(4) 3.1877 56502
O(1) H(9) 2.9133 56501
O(1) H(10) 3.1657 56501
O(1) H(11) 2.7280 56501
O(1) H(12) 3.5209 66602
O(1) H(14) 2.6821 66602
O(2) H(1) 2.3730 .
O(2) H(2) 2.0167 .
O(2) H(3) 3.2917 56502
O(2) H(8) 3.0062 54501
O(2) H(8) 2.9465 56502
O(2) H(9) 3.5552 .
O(2) H(10) 2.8172 .
O(2) H(10) 3.2658 65502
O(2) H(11) 2.7826 65502
O(3) H(2) 2.9848 66502
O(3) H(3) 3.3050 66502
O(3) H(4) 3.4908 56502
O(3) H(5) 3.1832 65601
O(3) H(5) 2.6214 56502
O(3) H(12) 3.1996 .
O(3) H(13) 2.8483 .
O(3) H(14) 2.4410 .
O(3) H(14) 2.9780 66602
C(1) H(1) 3.3956 56502
C(1) H(2) 3.3032 66502
C(1) H(3) 3.1535 .
C(1) H(3) 3.3923 66502
C(1) H(4) 2.7880 56502
C(1) H(5) 3.3334 56502
C(1) H(14) 3.3437 66602
C(2) H(1) 3.0288 56502
C(2) H(3) 2.5561 .
C(2) H(3) 3.3740 66502
C(2) H(4) 2.9079 56502
C(3) H(1) 2.6014 .
C(3) H(1) 2.8325 56502
C(3) H(2) 2.3943 .
C(3) H(3) 1.9770 .
C(3) H(3) 3.5656 56502
C(4) H(3) 2.7698 56502
C(4) H(4) 2.8543 .
C(4) H(5) 3.2183 56402
C(5) H(2) 3.4242 .
C(5) H(3) 3.1242 66502
C(5) H(4) 3.5302 56502
C(5) H(9) 2.9669 .
C(5) H(10) 2.5352 .
C(5) H(10) 3.3587 65502
C(5) H(11) 3.3435 .
C(6) H(3) 2.7209 66502
C(6) H(6) 3.4641 56502
C(6) H(7) 3.2857 56502
C(6) H(8) 3.3729 66502
C(6) H(9) 2.0515 .
C(6) H(10) 2.0510 .
C(6) H(10) 3.2534 65502
C(6) H(11) 2.0539 .
C(6) H(12) 3.4580 .
C(7) H(3) 2.9180 66502
C(7) H(5) 2.8644 56502
C(7) H(6) 2.9513 56502
C(7) H(8) 3.2018 66502
C(7) H(9) 3.2714 .
C(7) H(10) 3.5938 .
C(7) H(11) 2.9229 .
C(7) H(12) 2.3045 .
C(7) H(13) 2.3042 .
C(7) H(14) 2.2992 .
C(8) H(1) 3.2412 .
C(8) H(1) 2.4904 56502
C(8) H(2) 3.1663 .
C(8) H(2) 3.5372 56502
C(8) H(4) 3.5272 .
C(8) H(8) 2.5079 .
C(8) H(13) 3.1526 66502
C(9) H(1) 3.2472 .
C(9) H(2) 3.3814 .
C(9) H(3) 2.6906 .
C(9) H(4) 2.3678 .
C(9) H(7) 3.2573 .
C(9) H(8) 2.2003 .
C(9) H(12) 3.4737 66502
C(9) H(13) 2.0260 66502
C(9) H(14) 3.2683 66502
C(10) H(1) 2.9207 .
C(10) H(2) 3.2278 .
C(10) H(4) 3.3649 56402
C(10) H(5) 2.6133 .
C(10) H(5) 2.8242 56402
C(10) H(6) 3.5297 .
C(10) H(13) 2.5307 66502
C(10) H(14) 3.3548 66502
C(11) H(2) 3.2274 56402
C(11) H(4) 2.1499 .
C(11) H(4) 2.6998 56402
C(11) H(6) 2.0748 .
C(11) H(7) 3.4999 .
C(11) H(13) 3.2641 66502
C(11) H(14) 3.4465 56502
C(12) H(2) 3.4881 56402
C(12) H(4) 3.2659 .
C(12) H(5) 2.1990 .
C(12) H(7) 2.3484 .
C(12) H(9) 2.8588 56502
C(12) H(12) 3.3571 46401
C(12) H(12) 3.1741 56502
C(12) H(13) 3.1682 66502
C(12) H(14) 3.5858 56502
C(13) H(6) 2.6973 .
C(13) H(8) 2.6592 .
C(13) H(9) 2.0545 56502
C(13) H(10) 3.3076 56502
C(13) H(11) 3.4590 56502
C(13) H(12) 3.4300 66502
C(13) H(13) 2.4509 66502
C(14) H(3) 3.0101 .
C(14) H(4) 3.5166 .
C(14) H(7) 2.1146 .
C(14) H(9) 2.9505 56502
C(14) H(10) 3.5983 56502
C(14) H(11) 3.5773 66502
C(14) H(12) 3.1741 66502
C(14) H(13) 2.0544 66502
C(14) H(14) 3.5869 66502
C(15) H(3) 3.4550 66502
C(15) H(7) 2.7613 56502
C(15) H(8) 3.3332 66502
C(15) H(10) 2.5547 65502
C(15) H(12) 3.5873 65602
C(16) H(5) 3.5231 65601
C(16) H(5) 3.2100 56502
C(16) H(6) 3.2825 64601
C(16) H(6) 2.9050 56502
C(16) H(8) 3.2545 66502
C(16) H(11) 3.5852 .
C(16) H(12) 3.4162 65602
H(1) O(1) 3.4003 56502
H(1) C(1) 3.3956 56502
H(1) C(2) 3.0288 56502
H(1) C(3) 2.8325 56502
H(1) C(8) 2.4904 56502
H(2) O(1) 2.7915 66502
H(2) O(3) 2.9848 66502
H(2) C(1) 3.3032 66502
H(2) C(8) 3.5372 56502
H(2) C(11) 3.2274 56402
H(2) C(12) 3.4881 56402
H(3) O(2) 3.2917 56502
H(3) O(3) 3.3050 66502
H(3) C(1) 3.3923 66502
H(3) C(2) 3.3740 66502
H(3) C(3) 3.5656 56502
H(3) C(4) 2.7698 56502
H(3) C(5) 3.1242 66502
H(3) C(6) 2.7209 66502
H(3) C(7) 2.9180 66502
H(3) C(15) 3.4550 66502
H(4) O(1) 3.1877 56502
H(4) O(3) 3.4908 56502
H(4) C(1) 2.7880 56502
H(4) C(2) 2.9079 56502
H(4) C(5) 3.5302 56502
H(4) C(10) 3.3649 56402
H(4) C(11) 2.6998 56402
H(5) O(3) 3.1832 45401
H(5) O(3) 2.6214 56502
H(5) C(1) 3.3334 56502
H(5) C(4) 3.2183 56402
H(5) C(7) 2.8644 56502
H(5) C(10) 2.8242 56402
H(5) C(16) 3.5231 45401
H(5) C(16) 3.2100 56502
H(6) C(6) 3.4641 56502
H(6) C(7) 2.9513 56502
H(6) C(16) 3.2825 46401
H(6) C(16) 2.9050 56502
H(7) C(6) 3.2857 56502
H(7) C(15) 2.7613 56502
H(8) O(2) 3.0062 56501
H(8) O(2) 2.9465 56502
H(8) C(6) 3.3729 66502
H(8) C(7) 3.2018 66502
H(8) C(15) 3.3332 66502
H(8) C(16) 3.2545 66502
H(9) O(1) 2.9133 54501
H(9) C(12) 2.8588 56502
H(9) C(13) 2.0545 56502
H(9) C(14) 2.9505 56502
H(10) O(1) 3.1657 54501
H(10) O(2) 3.2658 65502
H(10) C(5) 3.3587 65502
H(10) C(6) 3.2534 65502
H(10) C(13) 3.3076 56502
H(10) C(14) 3.5983 56502
H(10) C(15) 2.5547 65502
H(11) O(1) 2.7280 54501
H(11) O(2) 2.7826 65502
H(11) C(13) 3.4590 56502
H(11) C(14) 3.5773 66502
H(12) O(1) 3.5209 66602
H(12) C(9) 3.4737 66502
H(12) C(12) 3.3571 64601
H(12) C(12) 3.1741 56502
H(12) C(13) 3.4300 66502
H(12) C(14) 3.1741 66502
H(12) C(15) 3.5873 65602
H(12) C(16) 3.4162 65602
H(13) C(8) 3.1526 66502
H(13) C(9) 2.0260 66502
H(13) C(10) 2.5307 66502
H(13) C(11) 3.2641 66502
H(13) C(12) 3.1682 66502
H(13) C(13) 2.4509 66502
H(13) C(14) 2.0544 66502
H(14) O(1) 2.6821 66602
H(14) O(3) 2.9780 66602
H(14) C(1) 3.3437 66602
H(14) C(9) 3.2683 66502
H(14) C(10) 3.3548 66502
H(14) C(11) 3.4465 56502
H(14) C(12) 3.5858 56502
H(14) C(14) 3.5869 66502

loop_
_geom_torsion_atom_site_label_1
_geom_torsion_atom_site_label_2
_geom_torsion_atom_site_label_3
_geom_torsion_atom_site_label_4
_geom_torsion
C(5) O(2) C(4) C(3) 0.3(1)
C(4) O(2) C(5) C(2) -0.0(1)
C(4) O(2) C(5) C(6) 179.4(2)
C(7) O(3) C(1) O(1) -179.3(1)
C(7) O(3) C(1) C(2) 0.7(2)
C(1) O(3) C(7) C(6) 0.3(2)
C(1) O(3) C(7) C(16) 179.97(9)
O(1) C(1) C(2) C(3) -1.1(3)
O(1) C(1) C(2) C(5) 179.0(2)
O(3) C(1) C(2) C(3) 178.8(2)
O(3) C(1) C(2) C(5) -1.0(3)
C(1) C(2) C(3) C(4) -179.4(2)
C(1) C(2) C(3) C(8) 0.7(3)
C(5) C(2) C(3) C(4) 0.5(2)
C(5) C(2) C(3) C(8) -179.5(2)
C(1) C(2) C(5) O(2) 179.6(1)
C(1) C(2) C(5) C(6) 0.1(2)
C(3) C(2) C(5) O(2) -0.3(2)
C(3) C(2) C(5) C(6) -179.8(1)
C(2) C(3) C(4) O(2) -0.5(2)
C(8) C(3) C(4) O(2) 179.5(2)
C(2) C(3) C(8) C(9) -179.4(1)
C(4) C(3) C(8) C(9) 0.6(2)
O(2) C(5) C(6) C(7) -178.5(2)
O(2) C(5) C(6) C(15) 1.3(3)
C(2) C(5) C(6) C(7) 1.0(3)
C(2) C(5) C(6) C(15) -179.3(2)
C(5) C(6) C(7) O(3) -1.3(3)
C(5) C(6) C(7) C(16) 179.2(2)
C(15) C(6) C(7) O(3) 179.0(2)
C(15) C(6) C(7) C(16) -0.5(3)
C(3) C(8) C(9) C(10) -0.2(3)
C(3) C(8) C(9) C(14) -180.0(1)
C(8) C(9) C(10) C(11) 179.9(2)
C(14) C(9) C(10) C(11) -0.4(3)
C(8) C(9) C(14) C(13) 179.9(1)
C(10) C(9) C(14) C(13) 0.1(2)
C(9) C(10) C(11) C(12) 0.6(3)
C(10) C(11) C(12) C(13) -0.4(2)
C(11) C(12) C(13) C(14) 0.3(3)
C(12) C(13) C(14) C(9) -0.0(2)
